data_1554068
loop_
_publ_author_name
'Salzillo, Tommaso'
'Della Valle, Raffaele Guido'
'Venuti, Elisabetta'
'Brillante, Aldo'
'Siegrist, Theo'
'Masino, Matteo'
'Mezzadri, Francesco'
'Girlando, Alberto'

_publ_section_title
;
 Two New Polymorphs of the Organic Semiconductor 9,10-Diphenylanthracene:
 Raman and X-ray Analysis
;
_journal_issue 3
_journal_name_full 'The Journal of Physical Chemistry C'
_journal_page_first 1831
_journal_paper_doi 10.1021/acs.jpcc.5b11115
_journal_volume 120
_journal_year 2016
_chemical_formula_sum 'C26 H18'
_chemical_formula_weight 330.40
_chemical_name_common 9,10-Diphenylanthracene
_space_group_IT_number 14
_space_group_name_Hall '-P 2yn'
_space_group_name_H-M_alt 'P 1 21/n 1'
_symmetry_cell_setting monoclinic
_symmetry_space_group_name_H-M 'P 1 21/n 1'
_atom_sites_solution_hydrogens geom
_atom_sites_solution_primary direct
_atom_sites_solution_secondary difmap
_audit_creation_method SHELXL-97
_cell_angle_alpha 90.00
_cell_angle_beta 111.404(4)
_cell_angle_gamma 90.00
_cell_formula_units_Z 4
_cell_length_a 9.216(2)
_cell_length_b 21.111(5)
_cell_length_c 10.041(2)
_cell_measurement_temperature 293(2)
_cell_volume 1818.8(7)
_computing_structure_refinement 'SHELXL-97 (Sheldrick, 1997)'
_computing_structure_solution 'SIR2011 (Giacovazzo et al. 2011)'
_diffrn_ambient_temperature 293(2)
_diffrn_measured_fraction_theta_full 0.994
_diffrn_measured_fraction_theta_max 0.994
_diffrn_measurement_device_type 'Bruker APEX II'
_diffrn_measurement_method '\w scans'
_diffrn_radiation_monochromator graphite
_diffrn_radiation_source 'fine-focus sealed tube'
_diffrn_radiation_type MoK\a
_diffrn_radiation_wavelength 0.71073
_diffrn_reflns_av_R_equivalents 0.0453
_diffrn_reflns_av_sigmaI/netI 0.0343
_diffrn_reflns_limit_h_max 12
_diffrn_reflns_limit_h_min -12
_diffrn_reflns_limit_k_max 29
_diffrn_reflns_limit_k_min -29
_diffrn_reflns_limit_l_max 13
_diffrn_reflns_limit_l_min -13
_diffrn_reflns_number 25950
_diffrn_reflns_theta_full 29.66
_diffrn_reflns_theta_max 29.66
_diffrn_reflns_theta_min 1.93
_exptl_absorpt_coefficient_mu 0.068
_exptl_absorpt_correction_T_max 0.746
_exptl_absorpt_correction_T_min 0.620
_exptl_absorpt_correction_type psi-scan
_exptl_absorpt_process_details 'SADABS (Bruker, 2008)'
_exptl_crystal_colour colorless
_exptl_crystal_density_diffrn 1.207
_exptl_crystal_density_method 'not measured'
_exptl_crystal_description plate
_exptl_crystal_F_000 696
_exptl_crystal_size_max 1.92
_exptl_crystal_size_mid 0.76
_exptl_crystal_size_min 0.10
_refine_diff_density_max 0.160
_refine_diff_density_min -0.185
_refine_diff_density_rms 0.039
_refine_ls_extinction_method none
_refine_ls_goodness_of_fit_ref 1.077
_refine_ls_hydrogen_treatment mixed
_refine_ls_matrix_type full
_refine_ls_number_parameters 307
_refine_ls_number_reflns 5103
_refine_ls_number_restraints 0
_refine_ls_restrained_S_all 1.077
_refine_ls_R_factor_all 0.0857
_refine_ls_R_factor_gt 0.0533
_refine_ls_shift/su_max 0.000
_refine_ls_shift/su_mean 0.000
_refine_ls_structure_factor_coef Fsqd
_refine_ls_weighting_details 'calc w=1/[\s^2^(Fo^2^)+(0.0708P)^2^+0.0630P] where P=(Fo^2^+2Fc^2^)/3'
_refine_ls_weighting_scheme calc
_refine_ls_wR_factor_gt 0.1367
_refine_ls_wR_factor_ref 0.1516
_reflns_number_gt 3233
_reflns_number_total 5103
_reflns_threshold_expression >2sigma(I)
_cod_data_source_file jp5b11115_si_003.cif
_cod_data_source_block dpa_piatt
_cod_original_sg_symbol_H-M 'P 21/n'
_cod_database_code 1554068

loop_
_symmetry_equiv_pos_as_xyz
'x, y, z'
'-x+1/2, y+1/2, -z+1/2'
'-x, -y, -z'
'x-1/2, -y-1/2, z-1/2'

loop_
_atom_site_label
_atom_site_type_symbol
_atom_site_fract_x
_atom_site_fract_y
_atom_site_fract_z
_atom_site_U_iso_or_equiv
_atom_site_adp_type
_atom_site_occupancy
_atom_site_symmetry_multiplicity
_atom_site_calc_flag
C1 C 0.10752(14) 0.08976(5) 0.75186(12) 0.0474(3) Uani 1 1 d
C2 C -0.04333(14) 0.20853(5) 0.67608(13) 0.0486(3) Uani 1 1 d
C3 C -0.05580(14) 0.09337(5) 0.71228(13) 0.0478(3) Uani 1 1 d
C4 C -0.13134(14) 0.15241(6) 0.67730(13) 0.0492(3) Uani 1 1 d
C5 C 0.11826(14) 0.20448(5) 0.70742(13) 0.0471(3) Uani 1 1 d
C6 C 0.19541(13) 0.14600(5) 0.75064(12) 0.0474(3) Uani 1 1 d
C7 C 0.20718(14) 0.26071(6) 0.68711(13) 0.0498(3) Uani 1 1 d
C8 C -0.14920(14) 0.03440(6) 0.70394(14) 0.0516(3) Uani 1 1 d
C9 C 0.18985(16) 0.03125(6) 0.79118(15) 0.0563(3) Uani 1 1 d
C10 C -0.29633(16) 0.15858(7) 0.63965(16) 0.0627(4) Uani 1 1 d
C11 C 0.34684(17) 0.02813(7) 0.83052(17) 0.0656(4) Uani 1 1 d
C12 C 0.36131(15) 0.14020(7) 0.79499(15) 0.0582(3) Uani 1 1 d
C13 C -0.12485(16) 0.26770(7) 0.64038(15) 0.0603(3) Uani 1 1 d
C14 C 0.43386(17) 0.08366(7) 0.83453(17) 0.0677(4) Uani 1 1 d
C15 C 0.22078(16) 0.27050(7) 0.55622(16) 0.0608(3) Uani 1 1 d
C16 C -0.17993(16) 0.01153(6) 0.81944(16) 0.0585(3) Uani 1 1 d
C17 C -0.36780(18) 0.21566(8) 0.60758(19) 0.0748(4) Uani 1 1 d
C18 C -0.28088(18) 0.27103(8) 0.60795(19) 0.0740(4) Uani 1 1 d
C19 C -0.26945(18) -0.04271(7) 0.80797(19) 0.0698(4) Uani 1 1 d
C20 C 0.30886(19) 0.32078(8) 0.5372(2) 0.0729(4) Uani 1 1 d
C21 C 0.2797(2) 0.30271(7) 0.79674(18) 0.0748(4) Uani 1 1 d
C22 C 0.38421(18) 0.36079(7) 0.6483(2) 0.0754(5) Uani 1 1 d
C23 C -0.2080(2) 0.00089(8) 0.57709(18) 0.0858(5) Uani 1 1 d
C24 C -0.3278(2) -0.07449(8) 0.6817(2) 0.0812(5) Uani 1 1 d
C25 C 0.3693(2) 0.35225(8) 0.7772(2) 0.0855(5) Uani 1 1 d
C26 C -0.2967(3) -0.05305(9) 0.5663(2) 0.1021(7) Uani 1 1 d
H1 H 0.1283(16) -0.0067(7) 0.7884(14) 0.064(4) Uiso 1 1 d
H2 H 0.1694(17) 0.2406(7) 0.4795(16) 0.073(4) Uiso 1 1 d
H3 H -0.1328(17) 0.0340(7) 0.9135(18) 0.075(4) Uiso 1 1 d
H4 H 0.548(2) 0.0805(8) 0.8651(18) 0.094(5) Uiso 1 1 d
H5 H -0.484(2) 0.2191(8) 0.5837(17) 0.089(5) Uiso 1 1 d
H6 H -0.0636(17) 0.3059(7) 0.6371(15) 0.072(4) Uiso 1 1 d
H7 H 0.4214(17) 0.1774(7) 0.7929(15) 0.069(4) Uiso 1 1 d
H8 H -0.3544(19) 0.1231(8) 0.6436(17) 0.083(5) Uiso 1 1 d
H9 H 0.3961(19) -0.0121(8) 0.8570(17) 0.085(5) Uiso 1 1 d
H10 H 0.321(2) 0.3258(8) 0.4470(19) 0.095(5) Uiso 1 1 d
H11 H -0.334(2) 0.3123(8) 0.5824(18) 0.093(5) Uiso 1 1 d
H12 H 0.451(2) 0.3957(9) 0.6355(19) 0.100(5) Uiso 1 1 d
H13 H -0.181(2) 0.0154(9) 0.494(2) 0.113(6) Uiso 1 1 d
H14 H 0.424(2) 0.3814(9) 0.863(2) 0.107(6) Uiso 1 1 d
H15 H -0.393(2) -0.1116(9) 0.6741(18) 0.095(5) Uiso 1 1 d
H16 H -0.292(2) -0.0574(8) 0.8907(19) 0.092(5) Uiso 1 1 d
H17 H 0.266(2) 0.2981(8) 0.889(2) 0.094(5) Uiso 1 1 d
H18 H -0.338(2) -0.0745(10) 0.476(2) 0.112(6) Uiso 1 1 d

loop_
_atom_site_aniso_label
_atom_site_aniso_U_11
_atom_site_aniso_U_22
_atom_site_aniso_U_33
_atom_site_aniso_U_23
_atom_site_aniso_U_13
_atom_site_aniso_U_12
C1 0.0505(7) 0.0430(6) 0.0483(6) -0.0009(5) 0.0173(5) -0.0001(5)
C2 0.0510(7) 0.0435(6) 0.0532(7) -0.0024(5) 0.0213(5) 0.0003(5)
C3 0.0499(7) 0.0444(6) 0.0499(6) -0.0010(5) 0.0192(5) -0.0032(5)
C4 0.0488(7) 0.0480(7) 0.0532(7) -0.0012(5) 0.0216(5) -0.0007(5)
C5 0.0496(7) 0.0431(6) 0.0490(6) -0.0028(5) 0.0185(5) -0.0021(5)
C6 0.0473(6) 0.0439(6) 0.0502(6) -0.0010(5) 0.0169(5) -0.0006(5)
C7 0.0459(6) 0.0428(6) 0.0593(7) 0.0047(5) 0.0177(5) 0.0018(5)
C8 0.0507(7) 0.0457(6) 0.0585(7) 0.0015(5) 0.0200(6) -0.0032(5)
C9 0.0600(8) 0.0432(7) 0.0642(8) 0.0020(6) 0.0210(6) 0.0013(6)
C10 0.0505(7) 0.0605(8) 0.0810(9) 0.0052(7) 0.0285(7) 0.0004(6)
C11 0.0602(8) 0.0553(8) 0.0776(10) 0.0077(7) 0.0208(7) 0.0134(7)
C12 0.0477(7) 0.0549(8) 0.0693(9) 0.0024(6) 0.0181(6) -0.0007(6)
C13 0.0620(8) 0.0449(7) 0.0787(9) -0.0016(6) 0.0314(7) 0.0045(6)
C14 0.0490(8) 0.0637(9) 0.0854(10) 0.0063(7) 0.0185(7) 0.0063(7)
C15 0.0579(8) 0.0603(8) 0.0665(9) 0.0054(7) 0.0254(7) 0.0023(6)
C16 0.0636(8) 0.0512(7) 0.0650(8) 0.0011(6) 0.0285(7) 0.0003(6)
C17 0.0524(8) 0.0722(10) 0.1051(12) 0.0082(8) 0.0351(8) 0.0116(7)
C18 0.0655(9) 0.0561(9) 0.1063(12) 0.0026(8) 0.0384(9) 0.0144(7)
C19 0.0746(9) 0.0563(8) 0.0887(11) 0.0126(8) 0.0416(9) -0.0008(7)
C20 0.0754(10) 0.0688(10) 0.0879(11) 0.0237(9) 0.0455(9) 0.0110(8)
C21 0.0949(12) 0.0578(9) 0.0711(10) -0.0048(7) 0.0295(9) -0.0225(8)
C22 0.0674(9) 0.0458(8) 0.1210(14) 0.0163(9) 0.0438(10) 0.0014(7)
C23 0.1138(14) 0.0793(11) 0.0640(9) -0.0100(8) 0.0323(9) -0.0424(10)
C24 0.0788(11) 0.0616(9) 0.0978(13) 0.0057(9) 0.0259(9) -0.0218(8)
C25 0.0976(13) 0.0549(9) 0.1001(13) -0.0059(9) 0.0314(10) -0.0234(8)
C26 0.1335(17) 0.0863(13) 0.0754(12) -0.0164(10) 0.0247(11) -0.0523(12)

loop_
_atom_type_symbol
_atom_type_description
_atom_type_scat_dispersion_real
_atom_type_scat_dispersion_imag
_atom_type_scat_source
C C 0.0033 0.0016 'International Tables Vol C Tables 4.2.6.8 and 6.1.1.4'
H H 0.0000 0.0000 'International Tables Vol C Tables 4.2.6.8 and 6.1.1.4'

loop_
_geom_angle_atom_site_label_1
_geom_angle_atom_site_label_2
_geom_angle_atom_site_label_3
_geom_angle
C3 C1 C9 121.93(11)
C3 C1 C6 119.90(10)
C9 C1 C6 118.16(11)
C5 C2 C13 121.57(11)
C5 C2 C4 120.12(10)
C13 C2 C4 118.30(11)
C4 C3 C1 119.82(10)
C4 C3 C8 119.99(11)
C1 C3 C8 120.18(10)
C3 C4 C10 121.79(11)
C3 C4 C2 120.15(11)
C10 C4 C2 118.06(11)
C2 C5 C6 119.65(10)
C2 C5 C7 120.54(10)
C6 C5 C7 119.71(10)
C5 C6 C12 122.05(11)
C5 C6 C1 120.13(11)
C12 C6 C1 117.82(11)
C15 C7 C21 118.48(13)
C15 C7 C5 119.51(11)
C21 C7 C5 121.99(12)
C16 C8 C23 117.66(13)
C16 C8 C3 122.31(12)
C23 C8 C3 120.04(12)
C11 C9 C1 121.72(12)
C17 C10 C4 121.39(13)
C9 C11 C14 120.17(13)
C14 C12 C6 121.51(13)
C18 C13 C2 121.21(13)
C12 C14 C11 120.56(14)
C7 C15 C20 120.36(15)
C8 C16 C19 121.10(14)
C10 C17 C18 120.54(14)
C13 C18 C17 120.49(14)
C24 C19 C16 120.25(15)
C22 C20 C15 120.41(15)
C7 C21 C25 120.68(16)
C25 C22 C20 119.72(15)
C26 C23 C8 121.02(16)
C19 C24 C26 119.53(15)
C22 C25 C21 120.29(17)
C24 C26 C23 120.43(17)

loop_
_geom_bond_atom_site_label_1
_geom_bond_atom_site_label_2
_geom_bond_distance
C1 C3 1.4116(17)
C1 C9 1.4279(17)
C1 C6 1.4398(16)
C2 C5 1.4079(17)
C2 C13 1.4342(17)
C2 C4 1.4384(16)
C3 C4 1.4081(16)
C3 C8 1.4984(16)
C4 C10 1.4326(18)
C5 C6 1.4117(16)
C5 C7 1.4980(16)
C6 C12 1.4332(17)
C7 C15 1.3805(18)
C7 C21 1.3813(19)
C8 C16 1.3776(18)
C8 C23 1.383(2)
C9 C11 1.355(2)
C10 C17 1.355(2)
C11 C14 1.413(2)
C12 C14 1.3549(19)
C13 C18 1.355(2)
C15 C20 1.391(2)
C16 C19 1.391(2)
C17 C18 1.416(2)
C19 C24 1.360(2)
C20 C22 1.370(2)
C21 C25 1.390(2)
C22 C25 1.362(2)
C23 C26 1.383(2)
C24 C26 1.368(3)
